data_4071872
loop_
_publ_author_name
'Bugarin, Alejandro'
'Connell, Brian T.'

_publ_section_title
;
 Chiral Nickel(II) and Palladium(II) NCN-Pincer Complexes Based on
 Substituted Benzene: Synthesis, Structure, and Lewis Acidity
;
_journal_issue 17
_journal_name_full Organometallics
_journal_page_first 4357
_journal_paper_doi 10.1021/om8004367
_journal_volume 27
_journal_year 2008
_chemical_absolute_configuration rm
_chemical_formula_sum 'C112 H108 Br4 N8 Ni4 O8'
_chemical_formula_weight 2248.54
_chemical_name_systematic
;                                                                              
 ?                                                                             
;
_space_group_IT_number 19
_symmetry_cell_setting orthorhombic
_symmetry_space_group_name_Hall 'P 2ac 2ab'
_symmetry_space_group_name_H-M 'P 21 21 21'
_atom_sites_solution_hydrogens geom
_atom_sites_solution_primary direct
_atom_sites_solution_secondary difmap
_audit_creation_method SHELXL-97
_cell_angle_alpha 90.00
_cell_angle_beta 90.00
_cell_angle_gamma 90.00
_cell_formula_units_Z 1
_cell_length_a 6.2679(8)
_cell_length_b 10.9501(13)
_cell_length_c 35.488(5)
_cell_measurement_reflns_used 706
_cell_measurement_temperature 293(2)
_cell_measurement_theta_max 48.92
_cell_measurement_theta_min 4.23
_cell_volume 2435.7(5)
_computing_cell_refinement 'Bruker FRAMBO'
_computing_data_collection 'Bruker FRAMBO'
_computing_data_reduction 'Bruker SAINT'
_computing_molecular_graphics 'Bruker SHELXTL'
_computing_publication_material 'Bruker SHELXTL'
_computing_structure_refinement 'SHELXL-97 (Sheldrick, 1997)'
_computing_structure_solution 'SHELXS-97 (Sheldrick, 1990)'
_diffrn_ambient_temperature 293(2)
_diffrn_measured_fraction_theta_full 0.941
_diffrn_measured_fraction_theta_max 0.941
_diffrn_measurement_device_type 'MWPC area detector'
_diffrn_measurement_method 'phi and omega scans'
_diffrn_radiation_monochromator graphite
_diffrn_radiation_source 'fine-focus sealed tube'
_diffrn_radiation_type CuK\a
_diffrn_radiation_wavelength 1.54178
_diffrn_reflns_av_R_equivalents 0.1626
_diffrn_reflns_av_sigmaI/netI 0.1025
_diffrn_reflns_limit_h_max 7
_diffrn_reflns_limit_h_min -7
_diffrn_reflns_limit_k_max 11
_diffrn_reflns_limit_k_min -12
_diffrn_reflns_limit_l_max 39
_diffrn_reflns_limit_l_min -39
_diffrn_reflns_number 17814
_diffrn_reflns_theta_full 59.98
_diffrn_reflns_theta_max 59.98
_diffrn_reflns_theta_min 4.23
_exptl_absorpt_coefficient_mu 3.293
_exptl_absorpt_correction_T_max 0.9678
_exptl_absorpt_correction_T_min 0.6856
_exptl_absorpt_correction_type multi-scan
_exptl_absorpt_process_details sadabs
_exptl_crystal_colour colorless
_exptl_crystal_density_diffrn 1.533
_exptl_crystal_density_method 'not measured'
_exptl_crystal_description needle
_exptl_crystal_F_000 1152
_exptl_crystal_size_max 0.12
_exptl_crystal_size_mid 0.01
_exptl_crystal_size_min 0.01
_refine_diff_density_max 1.946
_refine_diff_density_min -0.939
_refine_diff_density_rms 0.134
_refine_ls_abs_structure_details 'Flack H D (1983), Acta Cryst. A39, 876-881'
_refine_ls_abs_structure_Flack 0.02(5)
_refine_ls_extinction_method none
_refine_ls_goodness_of_fit_ref 1.035
_refine_ls_hydrogen_treatment constr
_refine_ls_matrix_type full
_refine_ls_number_parameters 307
_refine_ls_number_reflns 3349
_refine_ls_number_restraints 326
_refine_ls_restrained_S_all 0.995
_refine_ls_R_factor_all 0.0854
_refine_ls_R_factor_gt 0.0720
_refine_ls_shift/su_max 0.013
_refine_ls_shift/su_mean 0.001
_refine_ls_structure_factor_coef Fsqd
_refine_ls_weighting_details 'calc w=1/[\s^2^(Fo^2^)+(0.0597P)^2^+16.2166P] where P=(Fo^2^+2Fc^2^)/3'
_refine_ls_weighting_scheme calc
_refine_ls_wR_factor_gt 0.1645
_refine_ls_wR_factor_ref 0.1728
_reflns_number_gt 2845
_reflns_number_total 3349
_reflns_threshold_expression >2sigma(I)
_cod_data_source_file om8004367_si_002.cif
_cod_data_source_block J
_cod_depositor_comments
;
The following automatic conversions were performed:

'_symmetry_cell_setting' value 'Orthorhombic' changed to
'orthorhombic' according to
/home/saulius/struct/CIF-dictionaries/cif_core.dic dictionary named
'cif_core.dic' version 2.4.1 from 2010-06-29.

Automatic conversion script
Id: cif_fix_values 1715 2011-07-08 13:25:40Z adriana 
;
_cod_original_sg_symbol_H-M P212121
_cod_database_code 4071872

loop_
_symmetry_equiv_pos_as_xyz
'x, y, z'
'-x+1/2, -y, z+1/2'
'x+1/2, -y+1/2, -z'
'-x, y+1/2, -z+1/2'

loop_
_atom_site_label
_atom_site_type_symbol
_atom_site_fract_x
_atom_site_fract_y
_atom_site_fract_z
_atom_site_U_iso_or_equiv
_atom_site_adp_type
_atom_site_occupancy
_atom_site_symmetry_multiplicity
_atom_site_calc_flag
_atom_site_refinement_flags
Ni1 Ni 0.1150(3) 0.22827(14) 0.64002(4) 0.0241(4) Uani 1 1 d U
Br1 Br -0.03417(16) 0.03465(9) 0.65003(3) 0.0306(3) Uani 1 1 d U
O1 O 0.6348(11) 0.3109(6) 0.69955(18) 0.0291(12) Uani 1 1 d U
O2 O -0.1677(10) 0.4368(6) 0.56268(18) 0.0255(12) Uani 1 1 d U
N1 N 0.3382(12) 0.2229(7) 0.6760(2) 0.0237(12) Uani 1 1 d U
N2 N -0.0759(13) 0.2845(7) 0.6011(2) 0.0244(12) Uani 1 1 d U
C1 C 0.4699(17) 0.3121(9) 0.6758(2) 0.0255(13) Uani 1 1 d U
C2 C 0.6243(17) 0.1911(9) 0.7181(3) 0.0260(14) Uani 1 1 d U
H2A H 0.6315 0.2002 0.7452 0.031 Uiso 1 1 calc R
H2B H 0.7417 0.1397 0.7100 0.031 Uiso 1 1 calc R
C3 C 0.4140(15) 0.1357(9) 0.7066(3) 0.0243(13) Uani 1 1 d U
H3A H 0.4350 0.0535 0.6963 0.029 Uiso 1 1 calc R
C4 C 0.2503(17) 0.1335(9) 0.7388(3) 0.0239(13) Uani 1 1 d U
C5 C 0.1914(16) 0.2434(9) 0.7567(3) 0.0260(15) Uani 1 1 d U
H5A H 0.2424 0.3180 0.7480 0.031 Uiso 1 1 calc R
C6 C 0.0558(16) 0.2376(9) 0.7875(3) 0.0284(15) Uani 1 1 d U
H6A H 0.0190 0.3092 0.8000 0.034 Uiso 1 1 calc R
C7 C -0.0260(18) 0.1273(9) 0.8000(3) 0.0298(15) Uani 1 1 d U
H7A H -0.1206 0.1254 0.8202 0.036 Uiso 1 1 calc R
C8 C 0.0350(17) 0.0180(9) 0.7820(2) 0.0284(15) Uani 1 1 d U
H8A H -0.0147 -0.0568 0.7908 0.034 Uiso 1 1 calc R
C9 C 0.1676(15) 0.0231(9) 0.7516(3) 0.0266(15) Uani 1 1 d U
H9A H 0.2034 -0.0487 0.7391 0.032 Uiso 1 1 calc R
C10 C 0.4192(13) 0.4149(8) 0.6503(3) 0.0228(13) Uani 1 1 d U
C11 C 0.2377(15) 0.3779(9) 0.6315(3) 0.0224(14) Uani 1 1 d U
C12 C 0.1431(15) 0.4524(10) 0.6046(2) 0.0247(13) Uani 1 1 d U
C13 C 0.2296(15) 0.5719(9) 0.5985(3) 0.0244(15) Uani 1 1 d U
H13A H 0.1667 0.6237 0.5810 0.029 Uiso 1 1 calc R
C14 C 0.4075(15) 0.6109(8) 0.6188(3) 0.0238(13) Uani 1 1 d U
C15 C 0.5063(13) 0.5293(8) 0.6447(2) 0.0244(14) Uani 1 1 d U
H15A H 0.6283 0.5529 0.6577 0.029 Uiso 1 1 calc R
C16 C 0.5050(16) 0.7410(9) 0.6144(3) 0.0264(14) Uani 1 1 d U
C17 C 0.4809(16) 0.8080(8) 0.6530(3) 0.0288(19) Uani 1 1 d U
H17A H 0.3327 0.8119 0.6597 0.043 Uiso 1 1 calc R
H17B H 0.5371 0.8893 0.6509 0.043 Uiso 1 1 calc R
H17C H 0.5579 0.7641 0.6720 0.043 Uiso 1 1 calc R
C18 C 0.3868(17) 0.8175(8) 0.5850(3) 0.0264(18) Uani 1 1 d U
H18A H 0.3975 0.7787 0.5608 0.040 Uiso 1 1 calc R
H18B H 0.4495 0.8975 0.5837 0.040 Uiso 1 1 calc R
H18C H 0.2394 0.8245 0.5920 0.040 Uiso 1 1 calc R
C19 C 0.7393(15) 0.7335(10) 0.6033(3) 0.0266(19) Uani 1 1 d U
H19A H 0.7518 0.6930 0.5794 0.040 Uiso 1 1 calc R
H19B H 0.8164 0.6884 0.6220 0.040 Uiso 1 1 calc R
H19C H 0.7972 0.8144 0.6014 0.040 Uiso 1 1 calc R
C20 C -0.0396(17) 0.3929(8) 0.5883(2) 0.0243(12) Uani 1 1 d U
C21 C -0.3403(17) 0.3499(9) 0.5595(3) 0.0268(15) Uani 1 1 d U
H21A H -0.3729 0.3337 0.5333 0.032 Uiso 1 1 calc R
H21B H -0.4677 0.3808 0.5718 0.032 Uiso 1 1 calc R
C22 C -0.2599(16) 0.2312(9) 0.5796(3) 0.0257(13) Uani 1 1 d U
H22A H -0.3688 0.2007 0.5970 0.031 Uiso 1 1 calc R
C23 C -0.1879(17) 0.1282(9) 0.5525(3) 0.0269(14) Uani 1 1 d U
C24 C -0.3454(17) 0.0829(10) 0.5291(3) 0.0302(16) Uani 1 1 d U
H24A H -0.4829 0.1146 0.5300 0.036 Uiso 1 1 calc R
C25 C -0.2959(17) -0.0107(10) 0.5040(3) 0.0339(17) Uani 1 1 d U
H25A H -0.4008 -0.0411 0.4880 0.041 Uiso 1 1 calc R
C26 C -0.0947(16) -0.0581(10) 0.5026(3) 0.0335(17) Uani 1 1 d U
H26A H -0.0657 -0.1239 0.4869 0.040 Uiso 1 1 calc R
C27 C 0.0708(17) -0.0078(9) 0.5252(3) 0.0311(16) Uani 1 1 d U
H27A H 0.2102 -0.0363 0.5235 0.037 Uiso 1 1 calc R
C28 C 0.0148(17) 0.0872(9) 0.5501(3) 0.0288(15) Uani 1 1 d U
H28A H 0.1196 0.1224 0.5651 0.035 Uiso 1 1 calc R

loop_
_atom_site_aniso_label
_atom_site_aniso_U_11
_atom_site_aniso_U_22
_atom_site_aniso_U_33
_atom_site_aniso_U_23
_atom_site_aniso_U_13
_atom_site_aniso_U_12
Ni1 0.0258(9) 0.0118(8) 0.0347(9) 0.0007(6) -0.0026(6) -0.0016(7)
Br1 0.0339(6) 0.0169(5) 0.0411(6) 0.0021(4) -0.0023(4) -0.0057(5)
O1 0.030(3) 0.017(3) 0.041(3) 0.004(2) -0.005(2) 0.001(2)
O2 0.026(3) 0.011(3) 0.039(3) 0.003(2) -0.004(2) -0.004(2)
N1 0.022(3) 0.011(3) 0.038(3) 0.002(2) 0.000(2) 0.006(2)
N2 0.024(3) 0.014(2) 0.035(3) 0.001(2) -0.002(2) -0.001(2)
C1 0.023(3) 0.016(2) 0.037(3) 0.003(2) -0.001(2) 0.003(2)
C2 0.028(3) 0.012(3) 0.038(3) 0.001(3) -0.003(3) 0.004(3)
C3 0.026(3) 0.010(3) 0.037(3) 0.000(2) -0.001(2) 0.007(2)
C4 0.028(3) 0.007(3) 0.036(3) -0.002(2) -0.003(2) 0.002(2)
C5 0.030(3) 0.008(3) 0.040(3) -0.003(3) -0.001(3) 0.002(3)
C6 0.031(4) 0.013(3) 0.041(3) -0.004(3) 0.001(3) 0.004(3)
C7 0.033(4) 0.017(3) 0.039(3) 0.002(3) 0.001(3) 0.003(3)
C8 0.032(3) 0.013(3) 0.040(3) 0.001(3) -0.003(3) 0.000(3)
C9 0.032(3) 0.009(3) 0.039(3) 0.000(3) -0.002(3) 0.000(3)
C10 0.018(3) 0.014(2) 0.037(3) -0.001(2) -0.002(2) -0.001(2)
C11 0.018(3) 0.015(3) 0.035(3) 0.004(2) 0.002(2) -0.003(2)
C12 0.022(3) 0.016(3) 0.036(3) 0.004(2) 0.000(2) -0.003(2)
C13 0.021(3) 0.014(3) 0.039(3) 0.000(3) 0.000(3) 0.000(3)
C14 0.021(3) 0.012(2) 0.038(3) -0.003(2) 0.000(2) -0.001(2)
C15 0.019(3) 0.015(3) 0.039(3) -0.004(3) -0.001(3) -0.003(3)
C16 0.025(3) 0.014(3) 0.040(3) -0.002(3) 0.002(3) 0.001(3)
C17 0.031(5) 0.014(4) 0.041(4) -0.003(3) 0.008(4) -0.013(4)
C18 0.025(4) 0.003(4) 0.051(4) -0.002(3) -0.003(4) -0.003(4)
C19 0.024(3) 0.016(4) 0.039(4) -0.002(3) 0.001(3) 0.004(3)
C20 0.026(3) 0.013(3) 0.034(3) 0.003(2) 0.000(2) -0.003(2)
C21 0.027(3) 0.014(3) 0.039(3) 0.003(3) -0.003(3) -0.001(3)
C22 0.026(3) 0.014(3) 0.037(3) 0.001(2) -0.003(2) 0.000(2)
C23 0.026(3) 0.019(3) 0.035(3) -0.001(2) -0.003(2) 0.000(2)
C24 0.028(3) 0.024(3) 0.038(3) -0.002(3) -0.003(3) -0.004(3)
C25 0.034(3) 0.027(4) 0.041(4) -0.004(3) -0.004(3) -0.004(3)
C26 0.034(3) 0.024(4) 0.042(4) -0.003(3) 0.000(3) -0.003(3)
C27 0.029(3) 0.025(4) 0.040(3) 0.000(3) 0.000(3) 0.001(3)
C28 0.026(3) 0.025(3) 0.036(3) -0.001(3) -0.002(3) 0.000(3)

loop_
_atom_type_symbol
_atom_type_description
_atom_type_scat_dispersion_real
_atom_type_scat_dispersion_imag
_atom_type_scat_source
C C 0.0181 0.0091 'International Tables Vol C Tables 4.2.6.8 and 6.1.1.4'
H H 0.0000 0.0000 'International Tables Vol C Tables 4.2.6.8 and 6.1.1.4'
Br Br -0.6763 1.2805 'International Tables Vol C Tables 4.2.6.8 and 6.1.1.4'
N N 0.0311 0.0180 'International Tables Vol C Tables 4.2.6.8 and 6.1.1.4'
Ni Ni -3.0029 0.5091 'International Tables Vol C Tables 4.2.6.8 and 6.1.1.4'
O O 0.0492 0.0322 'International Tables Vol C Tables 4.2.6.8 and 6.1.1.4'

loop_
_geom_angle_atom_site_label_1
_geom_angle_atom_site_label_2
_geom_angle_atom_site_label_3
_geom_angle
C11 Ni1 N1 80.2(4)
C11 Ni1 N2 81.8(4)
N1 Ni1 N2 161.9(3)
C11 Ni1 Br1 178.4(3)
N1 Ni1 Br1 99.4(3)
N2 Ni1 Br1 98.6(2)
C1 O1 C2 104.9(7)
C20 O2 C21 105.8(7)
C1 N1 C3 106.5(8)
C1 N1 Ni1 116.6(6)
C3 N1 Ni1 136.9(6)
C20 N2 C22 108.3(8)
C20 N2 Ni1 115.9(7)
C22 N2 Ni1 135.8(6)
N1 C1 O1 119.2(8)
N1 C1 C10 116.6(8)
O1 C1 C10 124.1(8)
O1 C2 C3 106.1(8)
O1 C2 H2A 110.5
C3 C2 H2A 110.5
O1 C2 H2B 110.5
C3 C2 H2B 110.5
H2A C2 H2B 108.7
C2 C3 N1 102.3(7)
C2 C3 C4 113.0(8)
N1 C3 C4 109.4(8)
C2 C3 H3A 110.6
N1 C3 H3A 110.6
C4 C3 H3A 110.6
C9 C4 C5 119.8(9)
C9 C4 C3 120.4(8)
C5 C4 C3 119.8(9)
C6 C5 C4 118.5(9)
C6 C5 H5A 120.8
C4 C5 H5A 120.8
C7 C6 C5 121.3(9)
C7 C6 H6A 119.3
C5 C6 H6A 119.3
C6 C7 C8 119.7(10)
C6 C7 H7A 120.2
C8 C7 H7A 120.2
C9 C8 C7 119.3(10)
C9 C8 H8A 120.4
C7 C8 H8A 120.4
C8 C9 C4 121.4(9)
C8 C9 H9A 119.3
C4 C9 H9A 119.3
C11 C10 C15 121.6(9)
C11 C10 C1 104.4(8)
C15 C10 C1 133.9(8)
C10 C11 C12 120.8(9)
C10 C11 Ni1 121.9(7)
C12 C11 Ni1 117.3(7)
C11 C12 C13 118.6(9)
C11 C12 C20 110.5(9)
C13 C12 C20 130.8(9)
C14 C13 C12 120.3(9)
C14 C13 H13A 119.8
C12 C13 H13A 119.8
C13 C14 C15 119.3(9)
C13 C14 C16 122.9(8)
C15 C14 C16 117.8(8)
C10 C15 C14 119.3(8)
C10 C15 H15A 120.3
C14 C15 H15A 120.3
C19 C16 C18 108.6(8)
C19 C16 C14 110.8(8)
C18 C16 C14 112.2(8)
C19 C16 C17 110.3(8)
C18 C16 C17 107.1(8)
C14 C16 C17 107.8(7)
C16 C17 H17A 109.5
C16 C17 H17B 109.5
H17A C17 H17B 109.5
C16 C17 H17C 109.5
H17A C17 H17C 109.5
H17B C17 H17C 109.5
C16 C18 H18A 109.5
C16 C18 H18B 109.5
H18A C18 H18B 109.5
C16 C18 H18C 109.5
H18A C18 H18C 109.5
H18B C18 H18C 109.5
C16 C19 H19A 109.5
C16 C19 H19B 109.5
H19A C19 H19B 109.5
C16 C19 H19C 109.5
H19A C19 H19C 109.5
H19B C19 H19C 109.5
N2 C20 O2 118.4(9)
N2 C20 C12 114.5(9)
O2 C20 C12 127.1(8)
O2 C21 C22 105.7(8)
O2 C21 H21A 110.6
C22 C21 H21A 110.6
O2 C21 H21B 110.6
C22 C21 H21B 110.6
H21A C21 H21B 108.7
N2 C22 C23 112.0(8)
N2 C22 C21 99.0(8)
C23 C22 C21 114.7(8)
N2 C22 H22A 110.2
C23 C22 H22A 110.2
C21 C22 H22A 110.2
C28 C23 C24 120.9(10)
C28 C23 C22 123.8(9)
C24 C23 C22 115.2(9)
C23 C24 C25 119.3(10)
C23 C24 H24A 120.4
C25 C24 H24A 120.4
C26 C25 C24 120.5(10)
C26 C25 H25A 119.7
C24 C25 H25A 119.7
C25 C26 C27 120.5(10)
C25 C26 H26A 119.8
C27 C26 H26A 119.8
C28 C27 C26 117.2(10)
C28 C27 H27A 121.4
C26 C27 H27A 121.4
C23 C28 C27 121.3(9)
C23 C28 H28A 119.3
C27 C28 H28A 119.3

loop_
_geom_bond_atom_site_label_1
_geom_bond_atom_site_label_2
_geom_bond_distance
Ni1 C11 1.835(10)
Ni1 N1 1.896(8)
Ni1 N2 1.929(8)
Ni1 Br1 2.3443(18)
O1 C1 1.335(12)
O1 C2 1.469(12)
O2 C20 1.304(11)
O2 C21 1.445(12)
N1 C1 1.279(13)
N1 C3 1.522(12)
N2 C20 1.292(12)
N2 C22 1.501(12)
C1 C10 1.479(13)
C2 C3 1.507(14)
C2 H2A 0.9700
C2 H2B 0.9700
C3 C4 1.534(14)
C3 H3A 0.9800
C4 C9 1.391(14)
C4 C5 1.410(13)
C5 C6 1.386(14)
C5 H5A 0.9300
C6 C7 1.385(14)
C6 H6A 0.9300
C7 C8 1.409(14)
C7 H7A 0.9300
C8 C9 1.364(14)
C8 H8A 0.9300
C9 H9A 0.9300
C10 C11 1.379(13)
C10 C15 1.381(13)
C11 C12 1.389(14)
C12 C13 1.433(14)
C12 C20 1.439(14)
C13 C14 1.394(14)
C13 H13A 0.9300
C14 C15 1.423(13)
C14 C16 1.558(14)
C15 H15A 0.9300
C16 C19 1.523(13)
C16 C18 1.530(13)
C16 C17 1.561(13)
C17 H17A 0.9600
C17 H17B 0.9600
C17 H17C 0.9600
C18 H18A 0.9600
C18 H18B 0.9600
C18 H18C 0.9600
C19 H19A 0.9600
C19 H19B 0.9600
C19 H19C 0.9600
C21 C22 1.564(14)
C21 H21A 0.9700
C21 H21B 0.9700
C22 C23 1.549(14)
C22 H22A 0.9800
C23 C28 1.350(15)
C23 C24 1.383(14)
C24 C25 1.393(15)
C24 H24A 0.9300
C25 C26 1.364(15)
C25 H25A 0.9300
C26 C27 1.421(14)
C26 H26A 0.9300
C27 C28 1.409(14)
C27 H27A 0.9300
C28 H28A 0.9300

loop_
_geom_torsion_atom_site_label_1
_geom_torsion_atom_site_label_2
_geom_torsion_atom_site_label_3
_geom_torsion_atom_site_label_4
_geom_torsion
C11 Ni1 N1 C1 -5.3(7)
N2 Ni1 N1 C1 -8.7(15)
Br1 Ni1 N1 C1 173.2(7)
C11 Ni1 N1 C3 176.7(9)
N2 Ni1 N1 C3 173.3(9)
Br1 Ni1 N1 C3 -4.9(9)
C11 Ni1 N2 C20 -1.6(8)
N1 Ni1 N2 C20 1.8(15)
Br1 Ni1 N2 C20 179.9(7)
C11 Ni1 N2 C22 175.4(9)
N1 Ni1 N2 C22 178.8(10)
Br1 Ni1 N2 C22 -3.1(9)
C3 N1 C1 O1 1.1(11)
Ni1 N1 C1 O1 -177.5(7)
C3 N1 C1 C10 -175.0(8)
Ni1 N1 C1 C10 6.4(11)
C2 O1 C1 N1 5.5(11)
C2 O1 C1 C10 -178.8(9)
C1 O1 C2 C3 -9.5(9)
O1 C2 C3 N1 9.8(9)
O1 C2 C3 C4 -107.7(9)
C1 N1 C3 C2 -6.9(9)
Ni1 N1 C3 C2 171.3(7)
C1 N1 C3 C4 113.1(9)
Ni1 N1 C3 C4 -68.7(11)
C2 C3 C4 C9 -119.4(10)
N1 C3 C4 C9 127.4(10)
C2 C3 C4 C5 57.4(12)
N1 C3 C4 C5 -55.8(12)
C9 C4 C5 C6 1.7(15)
C3 C4 C5 C6 -175.1(9)
C4 C5 C6 C7 -1.8(16)
C5 C6 C7 C8 2.2(16)
C6 C7 C8 C9 -2.5(15)
C7 C8 C9 C4 2.5(15)
C5 C4 C9 C8 -2.1(16)
C3 C4 C9 C8 174.7(9)
N1 C1 C10 C11 -3.5(12)
O1 C1 C10 C11 -179.4(9)
N1 C1 C10 C15 172.6(10)
O1 C1 C10 C15 -3.3(17)
C15 C10 C11 C12 3.7(15)
C1 C10 C11 C12 -179.7(9)
C15 C10 C11 Ni1 -177.6(7)
C1 C10 C11 Ni1 -1.0(11)
N1 Ni1 C11 C10 3.3(8)
N2 Ni1 C11 C10 -177.8(9)
Br1 Ni1 C11 C10 -73(13)
N1 Ni1 C11 C12 -177.9(9)
N2 Ni1 C11 C12 1.0(8)
Br1 Ni1 C11 C12 105(12)
C10 C11 C12 C13 -4.0(15)
Ni1 C11 C12 C13 177.2(7)
C10 C11 C12 C20 178.4(9)
Ni1 C11 C12 C20 -0.3(11)
C11 C12 C13 C14 1.2(14)
C20 C12 C13 C14 178.2(9)
C12 C13 C14 C15 2.0(14)
C12 C13 C14 C16 -178.0(9)
C11 C10 C15 C14 -0.4(14)
C1 C10 C15 C14 -175.9(10)
C13 C14 C15 C10 -2.4(13)
C16 C14 C15 C10 177.6(8)
C13 C14 C16 C19 -123.1(10)
C15 C14 C16 C19 57.0(11)
C13 C14 C16 C18 -1.5(13)
C15 C14 C16 C18 178.5(8)
C13 C14 C16 C17 116.2(10)
C15 C14 C16 C17 -63.8(11)
C22 N2 C20 O2 4.2(12)
Ni1 N2 C20 O2 -178.1(7)
C22 N2 C20 C12 -175.9(8)
Ni1 N2 C20 C12 1.8(11)
C21 O2 C20 N2 7.5(12)
C21 O2 C20 C12 -172.4(10)
C11 C12 C20 N2 -1.0(12)
C13 C12 C20 N2 -178.1(10)
C11 C12 C20 O2 178.9(10)
C13 C12 C20 O2 1.7(18)
C20 O2 C21 C22 -15.1(10)
C20 N2 C22 C23 108.7(9)
Ni1 N2 C22 C23 -68.4(11)
C20 N2 C22 C21 -12.6(10)
Ni1 N2 C22 C21 170.3(7)
O2 C21 C22 N2 16.4(9)
O2 C21 C22 C23 -103.0(9)
N2 C22 C23 C28 3.1(14)
C21 C22 C23 C28 114.9(11)
N2 C22 C23 C24 -174.0(9)
C21 C22 C23 C24 -62.2(12)
C28 C23 C24 C25 3.4(16)
C22 C23 C24 C25 -179.5(9)
C23 C24 C25 C26 0.5(16)
C24 C25 C26 C27 -3.9(16)
C25 C26 C27 C28 3.5(15)
C24 C23 C28 C27 -3.7(16)
C22 C23 C28 C27 179.4(9)
C26 C27 C28 C23 0.3(15)
